data_8107306
loop_
_publ_author_name
'Lan, Qiaoling'
'Huang, Meifen'
'Xu, Jiajun'
'Wu, Qiong'

_publ_section_title
;
 Crystal structure of
 2-chloro-6-formylphenolato-\k2O,O&#x2032;-(6,6&#x2032;-(((2,2-dimethylpropane-1,3-diyl)bis(azaneylylidene))bis(methaneylylidene))bis(2-chlorophenolato)\k4
 N,N,O,O&#x2032;)cobalt(III), C26H22Cl3CoN2O4
;
_journal_issue 6
_journal_name_full 'Zeitschrift f\"ur Kristallographie - New Crystal Structures'
_journal_page_first 1109
_journal_page_last 1111
_journal_paper_doi 10.1515/ncrs-2022-0306
_journal_volume 237
_journal_year 2022
_chemical_formula_moiety 'C26 H22 Cl3 Co N2 O4'
_chemical_formula_sum 'C26 H22 Cl3 Co N2 O4'
_chemical_formula_weight 591.73
_space_group_crystal_system triclinic
_space_group_IT_number 2
_space_group_name_Hall '-P 1'
_space_group_name_H-M_alt 'P -1'
_atom_sites_solution_hydrogens geom
_atom_sites_solution_primary iterative
_cell_angle_alpha 83.900(3)
_cell_angle_beta 66.911(4)
_cell_angle_gamma 64.232(4)
_cell_formula_units_Z 2
_cell_length_a 11.1835(5)
_cell_length_b 11.6782(5)
_cell_length_c 11.9295(5)
_cell_measurement_reflns_used 6820
_cell_measurement_temperature 213.00(10)
_cell_measurement_theta_max 75.7760
_cell_measurement_theta_min 4.0160
_cell_volume 1286.83(11)
_computing_cell_refinement 'CrysAlisPro 1.171.41.119a (Rigaku OD, 2021)'
_computing_data_collection 'CrysAlisPro 1.171.41.119a (Rigaku OD, 2021)'
_computing_data_reduction 'CrysAlisPro 1.171.41.119a (Rigaku OD, 2021)'
_computing_molecular_graphics 'Olex2 1.3 (Dolomanov et al., 2009)'
_computing_publication_material 'Olex2 1.3 (Dolomanov et al., 2009)'
_computing_structure_refinement 'SHELXL 2014/7 (Sheldrick, 2015)'
_computing_structure_solution 'olex2.solve 1.3 (Bourhis et al., 2015)'
_diffrn_ambient_environment N~2~
_diffrn_ambient_temperature 213.00(10)
_diffrn_detector 'Hybrid Pixel Array Detector'
_diffrn_detector_area_resol_mean 10.0000
_diffrn_detector_type HyPix
_diffrn_measured_fraction_theta_full 0.988
_diffrn_measured_fraction_theta_max 0.923
_diffrn_measurement_details
;
List of Runs (angles in degrees, time in seconds):

  # Type    Start    End  Width  t~exp~   \w     \q     \k     \f   Frames
--------------------------------------------------------------------------
  1  \w     93.00 118.00   1.00    0.10    --   48.46 163.00  61.00   25
  2  \w     70.00 118.00   1.00    0.60    --  105.98 163.00  61.00   48
  3  \w    106.00 162.00   1.00    0.60    --  105.98 116.00 -87.00   56
  4  \w     93.00 173.00   1.00    0.60    --  105.98  15.00 -90.00   80
  5  \w     50.00  82.00   1.00    0.60    --  105.98 -94.00  30.00   32
  6  \w     45.00  71.00   1.00    0.60    --  105.98-125.00  90.00   26
  7  \w     43.00  73.00   1.00    0.60    --  105.98-125.00 120.00   30
  8  \w     78.00 112.00   1.00    0.60    --  105.98-125.00 120.00   34
  9  \w     76.00 112.00   1.00    0.60    --  105.98-125.00  90.00   36
 10  \w     98.00 137.00   1.00    0.60    --  105.98-163.00  35.00   39
 11  \w     71.00  97.00   1.00    0.10    --   48.46-163.00  35.00   26
 12  \w     74.00 104.00   1.00    0.60    --  105.98-116.00-175.00   30
 13  \w     35.00 108.00   1.00    0.60    --  105.98-125.00-120.00   73
 14  \w     49.00 112.00   1.00    0.60    --  105.98-125.00 -90.00   63
 15  \w     35.00  79.00   1.00    0.10    --   48.46-116.00-175.00   44
 16  \w     35.00  71.00   1.00    0.60    --  105.98 -61.00 -30.00   36
 17  \w     39.00  68.00   1.00    0.60    --  105.98 -61.00  60.00   29
 18  \w     36.00  68.00   1.00    0.60    --  105.98 -61.00  90.00   32
 19  \w    -26.00  16.00   1.00    0.10    --  -48.46  19.00-180.00   42
 20  \w    -23.00  27.00   1.00    0.10    --  -48.46  19.00-120.00   50
 21  \w    -22.00  17.00   1.00    0.10    --  -48.46  19.00  30.00   39
 22  \w    -26.00  27.00   1.00    0.10    --  -48.46  19.00 120.00   53
 23  \w    -48.00 -21.00   1.00    0.60    --  -91.75  45.00  30.00   27
 24  \w    -60.00  -8.00   1.00    0.10    --  -48.46 116.00 -87.00   52
 25  \w    -81.00 -27.00   1.00    0.60    --  -91.75 116.00 -87.00   54
 26  \w    -96.00 -71.00   1.00    0.10    --  -48.46 163.00  61.00   25
 27  \w    -67.00 -33.00   1.00    0.60    --  -91.75 163.00  61.00   34
 28  \w   -161.00 -78.00   1.00    0.60    --  -91.75 -15.00  30.00   83
 29  \w   -117.00 -79.00   1.00    0.60    --  -91.75 -45.00-120.00   38
 30  \w   -163.00-121.00   1.00    0.60    --  -91.75 -45.00-120.00   42
 31  \w   -162.00 -76.00   1.00    0.60    --  -91.75 -77.00-150.00   86
 32  \w    -80.00 -50.00   1.00    0.10    --  -48.46-163.00  35.00   30
 33  \w   -139.00-107.00   1.00    0.60    --  -91.75-163.00  35.00   32
 34  \w   -161.00 -83.00   1.00    0.60    --  -91.75 -94.00 150.00   78
 35  \w    -73.00 -48.00   1.00    0.60    --  -91.75-163.00  35.00   25
 36  \w   -120.00 -75.00   1.00    0.10    --  -48.46-125.00-120.00   45
 37  \w   -145.00-120.00   1.00    0.60    --  -91.75-116.00-175.00   25
;
_diffrn_measurement_device 'four-circle diffractometer'
_diffrn_measurement_device_type 'XtaLAB Synergy, Dualflex, HyPix'
_diffrn_measurement_method '\w scans'
_diffrn_orient_matrix_type 'CrysAlisPro convention (1999,Acta A55,543-557)'
_diffrn_orient_matrix_UB_11 -0.0463139000
_diffrn_orient_matrix_UB_12 0.0945273000
_diffrn_orient_matrix_UB_13 -0.0916685000
_diffrn_orient_matrix_UB_21 0.1414101000
_diffrn_orient_matrix_UB_22 -0.0826123000
_diffrn_orient_matrix_UB_23 -0.1047709000
_diffrn_orient_matrix_UB_31 -0.0732215000
_diffrn_orient_matrix_UB_32 -0.0763360000
_diffrn_orient_matrix_UB_33 -0.0211411000
_diffrn_radiation_monochromator mirror
_diffrn_radiation_probe x-ray
_diffrn_radiation_type 'Cu K\a'
_diffrn_radiation_wavelength 1.54184
_diffrn_reflns_av_R_equivalents 0.0407
_diffrn_reflns_av_unetI/netI 0.0431
_diffrn_reflns_Laue_measured_fraction_full 0.988
_diffrn_reflns_Laue_measured_fraction_max 0.923
_diffrn_reflns_limit_h_max 12
_diffrn_reflns_limit_h_min -14
_diffrn_reflns_limit_k_max 12
_diffrn_reflns_limit_k_min -14
_diffrn_reflns_limit_l_max 13
_diffrn_reflns_limit_l_min -14
_diffrn_reflns_number 14183
_diffrn_reflns_point_group_measured_fraction_full 0.988
_diffrn_reflns_point_group_measured_fraction_max 0.923
_diffrn_reflns_theta_full 67.684
_diffrn_reflns_theta_max 76.019
_diffrn_reflns_theta_min 4.041
_diffrn_source 'micro-focus sealed X-ray tube'
_diffrn_source_type 'PhotonJet (Cu) X-ray Source'
_exptl_absorpt_coefficient_mu 8.398
_exptl_absorpt_correction_T_max 1.00000
_exptl_absorpt_correction_T_min 0.71593
_exptl_absorpt_correction_type multi-scan
_exptl_absorpt_process_details
;
CrysAlisPro 1.171.41.119a (Rigaku Oxford Diffraction, 2021)
Empirical absorption correction using spherical harmonics,
implemented in SCALE3 ABSPACK scaling algorithm.
;
_exptl_crystal_colour 'clear dark black'
_exptl_crystal_colour_lustre clear
_exptl_crystal_colour_modifier dark
_exptl_crystal_colour_primary black
_exptl_crystal_density_diffrn 1.527
_exptl_crystal_description block
_exptl_crystal_F_000 604
_exptl_crystal_size_max 0.18
_exptl_crystal_size_mid 0.16
_exptl_crystal_size_min 0.16
_refine_diff_density_max 0.425
_refine_diff_density_min -0.429
_refine_diff_density_rms 0.057
_refine_ls_extinction_coef .
_refine_ls_extinction_method none
_refine_ls_goodness_of_fit_ref 1.079
_refine_ls_hydrogen_treatment constr
_refine_ls_matrix_type full
_refine_ls_number_parameters 327
_refine_ls_number_reflns 4954
_refine_ls_number_restraints 0
_refine_ls_restrained_S_all 1.079
_refine_ls_R_factor_all 0.0420
_refine_ls_R_factor_gt 0.0375
_refine_ls_shift/su_max 0.000
_refine_ls_shift/su_mean 0.000
_refine_ls_structure_factor_coef Fsqd
_refine_ls_weighting_details 'w=1/[\s^2^(Fo^2^)+(0.0388P)^2^+0.4164P] where P=(Fo^2^+2Fc^2^)/3'
_refine_ls_weighting_scheme calc
_refine_ls_wR_factor_gt 0.0880
_refine_ls_wR_factor_ref 0.0899
_reflns_Friedel_coverage 0.000
_reflns_Friedel_fraction_full .
_reflns_Friedel_fraction_max .
_reflns_number_gt 4515
_reflns_number_total 4954
_reflns_threshold_expression 'I > 2\s(I)'
_cod_data_source_file suppl_j_ncrs-2022-0306_suppl.cif
_cod_data_source_block lql1
_cod_database_code 8107306
_shelx_space_group_comment
;
The symmetry employed for this shelxl refinement is uniquely defined
by the following loop, which should always be used as a source of
symmetry information in preference to the above space-group names.
They are only intended as comments.
;
_shelx_estimated_absorpt_t_max 0.347
_shelx_estimated_absorpt_t_min 0.313
_reflns_odcompleteness_completeness 99.06
_reflns_odcompleteness_iscentric 1
_reflns_odcompleteness_theta 66.97
_olex2_refinement_description
;
1. Fixed Uiso
 At 1.2 times of:
  All C(H) groups, All C(H,H) groups
 At 1.5 times of:
  All C(H,H,H) groups
2.a Secondary CH2 refined with riding coordinates:
 C8(H8A,H8B), C10(H10A,H10B)
2.b Aromatic/amide H refined with riding coordinates:
 C4(H4), C5(H5), C6(H6), C7(H7), C11(H11), C15(H15), C16(H16), C17(H17),
 C20(H20), C22(H22), C23(H23), C24(H24)
2.c Idealised Me refined as rotating group:
 C18(H18A,H18B,H18C), C19(H19A,H19B,H19C)
;
_olex2_submission_special_instructions 'No special instructions were received'
_oxdiff_exptl_absorpt_empirical_details
;
Empirical correction (ABSPACK) includes:
- Absorption correction using spherical harmonics
- Frame scaling
;
_oxdiff_exptl_absorpt_empirical_full_max 1.475
_oxdiff_exptl_absorpt_empirical_full_min 0.783

loop_
_space_group_symop_operation_xyz
'x, y, z'
'-x, -y, -z'

loop_
_atom_site_label
_atom_site_type_symbol
_atom_site_fract_x
_atom_site_fract_y
_atom_site_fract_z
_atom_site_U_iso_or_equiv
_atom_site_adp_type
_atom_site_occupancy
_atom_site_site_symmetry_order
_atom_site_calc_flag
_atom_site_refinement_flags_posn
_atom_site_refinement_flags_adp
_atom_site_refinement_flags_occupancy
_atom_site_disorder_assembly
_atom_site_disorder_group
Co1 Co 0.36015(4) 0.49529(3) 0.28411(3) 0.02518(10) Uani 1 1 d . . . . .
Cl1 Cl 0.32305(8) 0.20055(7) 0.07343(6) 0.04810(18) Uani 1 1 d . . . . .
Cl2 Cl -0.11658(7) 0.75288(7) 0.31895(9) 0.0645(2) Uani 1 1 d . . . . .
Cl3 Cl 0.28492(7) 0.88694(6) 0.43409(6) 0.04186(15) Uani 1 1 d . . . . .
O1 O 0.39269(18) 0.35796(15) 0.18783(15) 0.0342(4) Uani 1 1 d . . . . .
O2 O 0.19007(17) 0.59492(14) 0.25649(15) 0.0301(3) Uani 1 1 d . . . . .
O3 O 0.32329(17) 0.63653(14) 0.37694(14) 0.0291(3) Uani 1 1 d . . . . .
O4 O 0.24152(18) 0.43812(15) 0.42205(15) 0.0328(4) Uani 1 1 d . . . . .
N1 N 0.5276(2) 0.39147(18) 0.31854(19) 0.0334(4) Uani 1 1 d . . . . .
N2 N 0.4757(2) 0.55223(17) 0.14905(17) 0.0273(4) Uani 1 1 d . . . . .
C1 C 0.5198(3) 0.1926(2) 0.2928(3) 0.0382(6) Uani 1 1 d . . . . .
C2 C 0.4392(2) 0.2407(2) 0.2185(2) 0.0328(5) Uani 1 1 d . . . . .
C3 C 0.4154(3) 0.1499(2) 0.1710(2) 0.0378(6) Uani 1 1 d . . . . .
C4 C 0.4644(3) 0.0235(3) 0.1980(3) 0.0484(7) Uani 1 1 d . . . . .
H4 H 0.4459 -0.0336 0.1650 0.058 Uiso 1 1 calc R U . . .
C5 C 0.5407(3) -0.0193(3) 0.2734(3) 0.0566(8) Uani 1 1 d . . . . .
H5 H 0.5724 -0.1048 0.2929 0.068 Uiso 1 1 calc R U . . .
C6 C 0.5693(3) 0.0639(3) 0.3191(3) 0.0509(7) Uani 1 1 d . . . . .
H6 H 0.6228 0.0348 0.3688 0.061 Uiso 1 1 calc R U . . .
C7 C 0.5729(3) 0.2708(2) 0.3265(3) 0.0396(6) Uani 1 1 d . . . . .
H7 H 0.6462 0.2300 0.3566 0.047 Uiso 1 1 calc R U . . .
C8 C 0.6163(3) 0.4542(2) 0.3191(2) 0.0379(6) Uani 1 1 d . . . . .
H8A H 0.6815 0.4026 0.3596 0.046 Uiso 1 1 calc R U . . .
H8B H 0.5542 0.5378 0.3649 0.046 Uiso 1 1 calc R U . . .
C9 C 0.7049(3) 0.4708(3) 0.1861(3) 0.0401(6) Uani 1 1 d . . . . .
C10 C 0.6318(3) 0.4738(2) 0.0992(2) 0.0343(5) Uani 1 1 d . . . . .
H10A H 0.6752 0.5067 0.0225 0.041 Uiso 1 1 calc R U . . .
H10B H 0.6508 0.3864 0.0803 0.041 Uiso 1 1 calc R U . . .
C11 C 0.4238(3) 0.6589(2) 0.1035(2) 0.0301(5) Uani 1 1 d . . . . .
H11 H 0.4904 0.6837 0.0429 0.036 Uiso 1 1 calc R U . . .
C12 C 0.2743(2) 0.7434(2) 0.1359(2) 0.0284(5) Uani 1 1 d . . . . .
C13 C 0.1650(2) 0.7048(2) 0.2094(2) 0.0276(4) Uani 1 1 d . . . . .
C14 C 0.0229(3) 0.7921(2) 0.2258(2) 0.0349(5) Uani 1 1 d . . . . .
C15 C -0.0095(3) 0.9070(2) 0.1730(3) 0.0410(6) Uani 1 1 d . . . . .
H15 H -0.1056 0.9616 0.1853 0.049 Uiso 1 1 calc R U . . .
C16 C 0.0998(3) 0.9423(2) 0.1015(3) 0.0410(6) Uani 1 1 d . . . . .
H16 H 0.0781 1.0208 0.0661 0.049 Uiso 1 1 calc R U . . .
C17 C 0.2389(3) 0.8616(2) 0.0836(2) 0.0370(5) Uani 1 1 d . . . . .
H17 H 0.3127 0.8854 0.0352 0.044 Uiso 1 1 calc R U . . .
C18 C 0.8539(3) 0.3571(4) 0.1364(4) 0.0707(10) Uani 1 1 d . . . . .
H18A H 0.8428 0.2783 0.1475 0.106 Uiso 1 1 calc R U . . .
H18B H 0.9106 0.3577 0.1803 0.106 Uiso 1 1 calc R U . . .
H18C H 0.9024 0.3636 0.0501 0.106 Uiso 1 1 calc R U . . .
C19 C 0.7187(4) 0.5956(4) 0.1862(3) 0.0660(10) Uani 1 1 d . . . . .
H19A H 0.7808 0.6044 0.1052 0.099 Uiso 1 1 calc R U . . .
H19B H 0.7597 0.5946 0.2446 0.099 Uiso 1 1 calc R U . . .
H19C H 0.6243 0.6668 0.2088 0.099 Uiso 1 1 calc R U . . .
C20 C 0.1386(3) 0.5134(2) 0.5085(2) 0.0325(5) Uani 1 1 d . . . . .
H20 H 0.0765 0.4808 0.5641 0.039 Uiso 1 1 calc R U . . .
C21 C 0.1035(3) 0.6433(2) 0.5335(2) 0.0306(5) Uani 1 1 d . . . . .
C22 C -0.0260(3) 0.7147(3) 0.6311(2) 0.0393(6) Uani 1 1 d . . . . .
H22 H -0.0900 0.6784 0.6736 0.047 Uiso 1 1 calc R U . . .
C23 C -0.0591(3) 0.8372(3) 0.6646(3) 0.0454(6) Uani 1 1 d . . . . .
H23 H -0.1465 0.8853 0.7288 0.054 Uiso 1 1 calc R U . . .
C24 C 0.0371(3) 0.8895(2) 0.6033(2) 0.0409(6) Uani 1 1 d . . . . .
H24 H 0.0148 0.9730 0.6270 0.049 Uiso 1 1 calc R U . . .
C25 C 0.1643(3) 0.8211(2) 0.5085(2) 0.0326(5) Uani 1 1 d . . . . .
C26 C 0.2022(2) 0.6959(2) 0.4670(2) 0.0268(4) Uani 1 1 d . . . . .

loop_
_atom_site_aniso_label
_atom_site_aniso_U_11
_atom_site_aniso_U_22
_atom_site_aniso_U_33
_atom_site_aniso_U_23
_atom_site_aniso_U_13
_atom_site_aniso_U_12
Co1 0.03062(19) 0.02263(18) 0.02838(19) 0.00407(13) -0.01524(15) -0.01373(14)
Cl1 0.0657(4) 0.0603(4) 0.0336(3) -0.0009(3) -0.0107(3) -0.0466(4)
Cl2 0.0351(3) 0.0483(4) 0.1122(7) 0.0320(4) -0.0307(4) -0.0233(3)
Cl3 0.0521(4) 0.0360(3) 0.0435(3) 0.0046(2) -0.0124(3) -0.0298(3)
O1 0.0462(10) 0.0265(8) 0.0379(9) 0.0030(7) -0.0213(8) -0.0182(7)
O2 0.0335(8) 0.0265(8) 0.0399(9) 0.0086(7) -0.0204(7) -0.0169(7)
O3 0.0338(8) 0.0292(8) 0.0302(8) 0.0017(6) -0.0127(7) -0.0181(7)
O4 0.0407(9) 0.0291(8) 0.0374(9) 0.0083(7) -0.0188(8) -0.0205(7)
N1 0.0396(11) 0.0305(10) 0.0383(11) 0.0073(8) -0.0225(9) -0.0165(9)
N2 0.0305(9) 0.0279(9) 0.0279(9) 0.0008(7) -0.0129(8) -0.0148(8)
C1 0.0313(12) 0.0285(12) 0.0509(15) 0.0059(11) -0.0129(11) -0.0127(10)
C2 0.0305(11) 0.0299(12) 0.0327(12) -0.0017(9) -0.0032(10) -0.0154(9)
C3 0.0344(12) 0.0354(13) 0.0366(13) -0.0079(10) 0.0017(10) -0.0201(10)
C4 0.0384(14) 0.0321(13) 0.0631(18) -0.0112(12) 0.0017(13) -0.0209(11)
C5 0.0375(14) 0.0272(13) 0.095(2) 0.0086(14) -0.0146(16) -0.0163(11)
C6 0.0367(14) 0.0307(13) 0.079(2) 0.0136(13) -0.0201(14) -0.0130(11)
C7 0.0390(13) 0.0332(13) 0.0509(16) 0.0128(11) -0.0247(12) -0.0150(11)
C8 0.0403(13) 0.0395(13) 0.0474(15) 0.0072(11) -0.0283(12) -0.0195(11)
C9 0.0369(13) 0.0425(14) 0.0519(16) 0.0077(12) -0.0250(12) -0.0204(11)
C10 0.0310(12) 0.0347(12) 0.0372(13) -0.0008(10) -0.0132(10) -0.0133(10)
C11 0.0370(12) 0.0324(12) 0.0270(11) 0.0034(9) -0.0129(10) -0.0197(10)
C12 0.0357(12) 0.0273(11) 0.0269(11) 0.0049(9) -0.0156(9) -0.0150(9)
C13 0.0356(12) 0.0256(11) 0.0290(11) 0.0028(9) -0.0175(10) -0.0153(9)
C14 0.0334(12) 0.0323(12) 0.0455(14) 0.0065(10) -0.0192(11) -0.0171(10)
C15 0.0386(13) 0.0320(13) 0.0508(16) 0.0073(11) -0.0229(12) -0.0098(10)
C16 0.0491(15) 0.0278(12) 0.0444(15) 0.0115(11) -0.0215(12) -0.0140(11)
C17 0.0441(14) 0.0354(13) 0.0312(12) 0.0068(10) -0.0124(11) -0.0197(11)
C18 0.0362(16) 0.087(3) 0.075(2) 0.004(2) -0.0267(16) -0.0103(16)
C19 0.094(3) 0.083(2) 0.074(2) 0.0288(19) -0.055(2) -0.069(2)
C20 0.0397(13) 0.0377(13) 0.0340(12) 0.0124(10) -0.0188(11) -0.0267(11)
C21 0.0355(12) 0.0345(12) 0.0300(12) 0.0074(9) -0.0156(10) -0.0205(10)
C22 0.0387(13) 0.0452(14) 0.0346(13) 0.0075(11) -0.0098(11) -0.0234(11)
C23 0.0425(15) 0.0426(15) 0.0392(14) -0.0005(11) -0.0044(12) -0.0174(12)
C24 0.0519(15) 0.0317(13) 0.0363(13) 0.0018(10) -0.0128(12) -0.0192(11)
C25 0.0428(13) 0.0324(12) 0.0285(12) 0.0064(9) -0.0147(10) -0.0213(10)
C26 0.0320(11) 0.0298(11) 0.0256(11) 0.0074(9) -0.0152(9) -0.0168(9)

loop_
_atom_type_symbol
_atom_type_description
_atom_type_scat_dispersion_real
_atom_type_scat_dispersion_imag
_atom_type_scat_source
C C 0.0181 0.0091 'International Tables Vol C Tables 4.2.6.8 and 6.1.1.4'
H H 0.0000 0.0000 'International Tables Vol C Tables 4.2.6.8 and 6.1.1.4'
Cl Cl 0.3639 0.7018 'International Tables Vol C Tables 4.2.6.8 and 6.1.1.4'
Co Co -2.3653 3.6143 'International Tables Vol C Tables 4.2.6.8 and 6.1.1.4'
N N 0.0311 0.0180 'International Tables Vol C Tables 4.2.6.8 and 6.1.1.4'
O O 0.0492 0.0322 'International Tables Vol C Tables 4.2.6.8 and 6.1.1.4'

loop_
_geom_angle_atom_site_label_1
_geom_angle_atom_site_label_2
_geom_angle_atom_site_label_3
_geom_angle
_geom_angle_site_symmetry_1
_geom_angle_site_symmetry_3
O1 Co1 O4 87.64(7) . .
O1 Co1 N1 90.80(8) . .
O1 Co1 N2 92.56(8) . .
O2 Co1 O1 89.13(7) . .
O2 Co1 O4 85.97(7) . .
O2 Co1 N1 177.37(8) . .
O2 Co1 N2 93.80(7) . .
O3 Co1 O1 177.79(7) . .
O3 Co1 O2 88.84(7) . .
O3 Co1 O4 93.08(7) . .
O3 Co1 N1 91.28(8) . .
O3 Co1 N2 86.72(7) . .
N1 Co1 O4 91.39(8) . .
N2 Co1 O4 179.70(9) . .
N2 Co1 N1 88.83(8) . .
C2 O1 Co1 122.00(15) . .
C13 O2 Co1 123.27(14) . .
C26 O3 Co1 122.37(13) . .
C20 O4 Co1 121.77(14) . .
C7 N1 Co1 123.63(17) . .
C7 N1 C8 119.7(2) . .
C8 N1 Co1 116.18(15) . .
C10 N2 Co1 118.01(15) . .
C11 N2 Co1 122.85(16) . .
C11 N2 C10 119.1(2) . .
C2 C1 C7 119.5(2) . .
C6 C1 C2 121.6(2) . .
C6 C1 C7 118.2(2) . .
O1 C2 C1 125.0(2) . .
O1 C2 C3 119.6(2) . .
C1 C2 C3 115.4(2) . .
C2 C3 Cl1 118.0(2) . .
C4 C3 Cl1 119.6(2) . .
C4 C3 C2 122.4(3) . .
C3 C4 H4 119.8 . .
C3 C4 C5 120.4(3) . .
C5 C4 H4 119.8 . .
C4 C5 H5 120.3 . .
C6 C5 C4 119.3(3) . .
C6 C5 H5 120.3 . .
C1 C6 H6 119.6 . .
C5 C6 C1 120.9(3) . .
C5 C6 H6 119.6 . .
N1 C7 C1 125.0(2) . .
N1 C7 H7 117.5 . .
C1 C7 H7 117.5 . .
N1 C8 H8A 109.7 . .
N1 C8 H8B 109.7 . .
N1 C8 C9 109.9(2) . .
H8A C8 H8B 108.2 . .
C9 C8 H8A 109.7 . .
C9 C8 H8B 109.7 . .
C10 C9 C8 111.2(2) . .
C18 C9 C8 110.8(2) . .
C18 C9 C10 105.7(2) . .
C19 C9 C8 108.0(2) . .
C19 C9 C10 110.2(2) . .
C19 C9 C18 110.9(3) . .
N2 C10 C9 113.8(2) . .
N2 C10 H10A 108.8 . .
N2 C10 H10B 108.8 . .
C9 C10 H10A 108.8 . .
C9 C10 H10B 108.8 . .
H10A C10 H10B 107.7 . .
N2 C11 H11 116.7 . .
N2 C11 C12 126.5(2) . .
C12 C11 H11 116.7 . .
C13 C12 C11 121.1(2) . .
C17 C12 C11 118.1(2) . .
C17 C12 C13 120.6(2) . .
O2 C13 C12 124.0(2) . .
O2 C13 C14 120.3(2) . .
C14 C13 C12 115.7(2) . .
C13 C14 Cl2 118.01(17) . .
C15 C14 Cl2 119.15(19) . .
C15 C14 C13 122.8(2) . .
C14 C15 H15 119.9 . .
C14 C15 C16 120.2(2) . .
C16 C15 H15 119.9 . .
C15 C16 H16 120.4 . .
C17 C16 C15 119.2(2) . .
C17 C16 H16 120.4 . .
C12 C17 H17 119.3 . .
C16 C17 C12 121.5(2) . .
C16 C17 H17 119.3 . .
C9 C18 H18A 109.5 . .
C9 C18 H18B 109.5 . .
C9 C18 H18C 109.5 . .
H18A C18 H18B 109.5 . .
H18A C18 H18C 109.5 . .
H18B C18 H18C 109.5 . .
C9 C19 H19A 109.5 . .
C9 C19 H19B 109.5 . .
C9 C19 H19C 109.5 . .
H19A C19 H19B 109.5 . .
H19A C19 H19C 109.5 . .
H19B C19 H19C 109.5 . .
O4 C20 H20 116.1 . .
O4 C20 C21 127.8(2) . .
C21 C20 H20 116.1 . .
C22 C21 C20 118.3(2) . .
C22 C21 C26 121.1(2) . .
C26 C21 C20 120.4(2) . .
C21 C22 H22 119.8 . .
C23 C22 C21 120.4(2) . .
C23 C22 H22 119.8 . .
C22 C23 H23 120.2 . .
C22 C23 C24 119.6(2) . .
C24 C23 H23 120.2 . .
C23 C24 H24 119.6 . .
C25 C24 C23 120.9(2) . .
C25 C24 H24 119.6 . .
C24 C25 Cl3 120.40(18) . .
C24 C25 C26 122.0(2) . .
C26 C25 Cl3 117.58(18) . .
O3 C26 C21 124.9(2) . .
O3 C26 C25 119.14(19) . .
C25 C26 C21 115.9(2) . .

loop_
_geom_bond_atom_site_label_1
_geom_bond_atom_site_label_2
_geom_bond_distance
_geom_bond_site_symmetry_2
Co1 O1 1.8921(16) .
Co1 O2 1.8884(15) .
Co1 O3 1.8858(15) .
Co1 O4 1.9334(17) .
Co1 N1 1.9157(19) .
Co1 N2 1.8959(19) .
Cl1 C3 1.742(3) .
Cl2 C14 1.741(3) .
Cl3 C25 1.736(2) .
O1 C2 1.305(3) .
O2 C13 1.304(3) .
O3 C26 1.292(3) .
O4 C20 1.242(3) .
N1 C7 1.281(3) .
N1 C8 1.469(3) .
N2 C10 1.467(3) .
N2 C11 1.288(3) .
C1 C2 1.412(4) .
C1 C6 1.406(4) .
C1 C7 1.443(4) .
C2 C3 1.418(3) .
C3 C4 1.384(4) .
C4 H4 0.9400 .
C4 C5 1.387(5) .
C5 H5 0.9400 .
C5 C6 1.365(4) .
C6 H6 0.9400 .
C7 H7 0.9400 .
C8 H8A 0.9800 .
C8 H8B 0.9800 .
C8 C9 1.552(4) .
C9 C10 1.541(3) .
C9 C18 1.536(4) .
C9 C19 1.530(4) .
C10 H10A 0.9800 .
C10 H10B 0.9800 .
C11 H11 0.9400 .
C11 C12 1.434(3) .
C12 C13 1.422(3) .
C12 C17 1.410(3) .
C13 C14 1.411(3) .
C14 C15 1.381(3) .
C15 H15 0.9400 .
C15 C16 1.391(4) .
C16 H16 0.9400 .
C16 C17 1.363(4) .
C17 H17 0.9400 .
C18 H18A 0.9700 .
C18 H18B 0.9700 .
C18 H18C 0.9700 .
C19 H19A 0.9700 .
C19 H19B 0.9700 .
C19 H19C 0.9700 .
C20 H20 0.9400 .
C20 C21 1.424(3) .
C21 C22 1.408(4) .
C21 C26 1.423(3) .
C22 H22 0.9400 .
C22 C23 1.373(4) .
C23 H23 0.9400 .
C23 C24 1.388(4) .
C24 H24 0.9400 .
C24 C25 1.372(4) .
C25 C26 1.419(3) .

loop_
_geom_torsion_atom_site_label_1
_geom_torsion_atom_site_label_2
_geom_torsion_atom_site_label_3
_geom_torsion_atom_site_label_4
_geom_torsion
_geom_torsion_site_symmetry_1
_geom_torsion_site_symmetry_2
_geom_torsion_site_symmetry_3
_geom_torsion_site_symmetry_4
Co1 O1 C2 C1 -25.0(3) . . . .
Co1 O1 C2 C3 158.23(17) . . . .
Co1 O2 C13 C12 22.6(3) . . . .
Co1 O2 C13 C14 -159.90(17) . . . .
Co1 O3 C26 C21 21.8(3) . . . .
Co1 O3 C26 C25 -160.93(16) . . . .
Co1 O4 C20 C21 -11.0(3) . . . .
Co1 N1 C7 C1 10.1(4) . . . .
Co1 N1 C8 C9 -75.4(2) . . . .
Co1 N2 C10 C9 -68.0(2) . . . .
Co1 N2 C11 C12 -7.2(3) . . . .
Cl1 C3 C4 C5 178.7(2) . . . .
Cl2 C14 C15 C16 177.9(2) . . . .
Cl3 C25 C26 O3 0.0(3) . . . .
Cl3 C25 C26 C21 177.51(16) . . . .
O1 Co1 O2 C13 -123.94(17) . . . .
O1 Co1 N2 C10 -70.32(16) . . . .
O1 Co1 N2 C11 112.97(17) . . . .
O1 C2 C3 Cl1 -0.4(3) . . . .
O1 C2 C3 C4 178.7(2) . . . .
O2 Co1 O1 C2 -138.87(17) . . . .
O2 Co1 O3 C26 53.53(16) . . . .
O2 Co1 N2 C10 -159.62(16) . . . .
O2 Co1 N2 C11 23.68(18) . . . .
O2 C13 C14 Cl2 4.4(3) . . . .
O2 C13 C14 C15 -176.6(2) . . . .
O3 Co1 O2 C13 55.20(17) . . . .
O3 Co1 N2 C10 111.77(16) . . . .
O3 Co1 N2 C11 -64.94(17) . . . .
O4 Co1 O1 C2 -52.87(17) . . . .
O4 Co1 O2 C13 148.37(17) . . . .
O4 Co1 O3 C26 -32.37(17) . . . .
O4 C20 C21 C22 174.5(2) . . . .
O4 C20 C21 C26 -10.2(4) . . . .
N1 Co1 O1 C2 38.49(18) . . . .
N1 Co1 O3 C26 -123.84(17) . . . .
N1 Co1 N2 C10 20.42(16) . . . .
N1 Co1 N2 C11 -156.28(18) . . . .
N1 C8 C9 C10 24.8(3) . . . .
N1 C8 C9 C18 -92.5(3) . . . .
N1 C8 C9 C19 145.8(2) . . . .
N2 Co1 O1 C2 127.36(18) . . . .
N2 Co1 O2 C13 -31.43(18) . . . .
N2 Co1 O3 C26 147.41(17) . . . .
N2 C11 C12 C13 -11.5(4) . . . .
N2 C11 C12 C17 174.4(2) . . . .
C1 C2 C3 Cl1 -177.42(18) . . . .
C1 C2 C3 C4 1.6(3) . . . .
C2 C1 C6 C5 0.0(4) . . . .
C2 C1 C7 N1 16.6(4) . . . .
C2 C3 C4 C5 -0.4(4) . . . .
C3 C4 C5 C6 -1.2(4) . . . .
C4 C5 C6 C1 1.4(5) . . . .
C6 C1 C2 O1 -178.3(2) . . . .
C6 C1 C2 C3 -1.4(4) . . . .
C6 C1 C7 N1 -173.3(3) . . . .
C7 N1 C8 C9 96.7(3) . . . .
C7 C1 C2 O1 -8.5(4) . . . .
C7 C1 C2 C3 168.4(2) . . . .
C7 C1 C6 C5 -170.0(3) . . . .
C8 N1 C7 C1 -161.4(3) . . . .
C8 C9 C10 N2 43.6(3) . . . .
C10 N2 C11 C12 176.1(2) . . . .
C11 N2 C10 C9 108.9(2) . . . .
C11 C12 C13 O2 3.0(3) . . . .
C11 C12 C13 C14 -174.5(2) . . . .
C11 C12 C17 C16 174.3(2) . . . .
C12 C13 C14 Cl2 -177.94(17) . . . .
C12 C13 C14 C15 1.0(3) . . . .
C13 C12 C17 C16 0.1(4) . . . .
C13 C14 C15 C16 -1.1(4) . . . .
C14 C15 C16 C17 0.6(4) . . . .
C15 C16 C17 C12 -0.1(4) . . . .
C17 C12 C13 O2 177.1(2) . . . .
C17 C12 C13 C14 -0.5(3) . . . .
C18 C9 C10 N2 163.9(2) . . . .
C19 C9 C10 N2 -76.1(3) . . . .
C20 C21 C22 C23 175.0(2) . . . .
C20 C21 C26 O3 4.4(3) . . . .
C20 C21 C26 C25 -172.9(2) . . . .
C21 C22 C23 C24 -1.3(4) . . . .
C22 C21 C26 O3 179.6(2) . . . .
C22 C21 C26 C25 2.3(3) . . . .
C22 C23 C24 C25 0.8(4) . . . .
C23 C24 C25 Cl3 -179.0(2) . . . .
C23 C24 C25 C26 1.4(4) . . . .
C24 C25 C26 O3 179.7(2) . . . .
C24 C25 C26 C21 -2.8(3) . . . .
C26 C21 C22 C23 -0.3(4) . . . .
